data_7152629
loop_
_publ_author_name
'Lari, Alberth'
'Pitak, Matuesz B.'
'Coles, Simon J.'
'Rees, Gregory J.'
'Day, Stephen P.'
'Smith, Mark E.'
'Hanna, John V.'
'Wallis, John D.'

_publ_section_title
;
 Models for incomplete nucleophilic attack on a protonated carbonyl group
 and electron-deficient alkenes: salts and zwitterions from
 1-dimethylamino-naphthalene-8-carbaldehyde.
;
_journal_issue 38
_journal_name_full 'Organic &amp; biomolecular chemistry'
_journal_page_first 7763
_journal_page_last 7779
_journal_paper_doi 10.1039/c2ob25929j
_journal_volume 10
_journal_year 2012
_chemical_formula_moiety 'C21 H23 N O2'
_chemical_formula_sum 'C21 H23 N O2'
_chemical_formula_weight 321.40
_chemical_name_systematic
;
1-(1,1-dimethyl-1,2-dihydrobenzo[cd]indol-1-ium-2-yl)-4,4-
dimethyl-2,6-dioxocyclohexan-1-ide
;
_space_group_IT_number 14
_symmetry_cell_setting monoclinic
_symmetry_space_group_name_Hall '-P 2yn'
_symmetry_space_group_name_H-M 'P 1 21/n 1'
_atom_sites_solution_hydrogens geom
_atom_sites_solution_primary direct
_atom_sites_solution_secondary difmap
_audit_creation_method SHELXL-97
_cell_angle_alpha 90.00
_cell_angle_beta 103.180(3)
_cell_angle_gamma 90.00
_cell_formula_units_Z 4
_cell_length_a 9.6118(4)
_cell_length_b 10.0248(6)
_cell_length_c 18.7717(10)
_cell_measurement_reflns_used 8909
_cell_measurement_temperature 100(2)
_cell_measurement_theta_max 27.48
_cell_measurement_theta_min 2.91
_cell_volume 1761.13(16)
_computing_cell_refinement 'DENZO (Otwinowski & Minor, 1997) & COLLECT (Hooft, R.W.W., 1998)'
_computing_data_collection 'COLLECT (Hooft, R.W.W., 1998)'
_computing_data_reduction 'DENZO (Otwinowski & Minor, 1997) & COLLECT (Hooft, R.W.W., 1998)'
_computing_structure_refinement 'SHELXL-97 (Sheldrick, 2008)'
_diffrn_ambient_temperature 100(2)
_diffrn_detector_area_resol_mean 9.091
_diffrn_measured_fraction_theta_full 0.998
_diffrn_measured_fraction_theta_max 0.998
_diffrn_measurement_device_type
;
Bruker-Nonius Roper CCD camera on \k-goniostat
;
_diffrn_measurement_method '\f & \w scans'
_diffrn_radiation_monochromator graphite
_diffrn_radiation_source 'Bruker-Nonius FR591 rotating anode'
_diffrn_radiation_type MoK\a
_diffrn_radiation_wavelength 0.71073
_diffrn_reflns_av_R_equivalents 0.1218
_diffrn_reflns_av_sigmaI/netI 0.0859
_diffrn_reflns_limit_h_max 11
_diffrn_reflns_limit_h_min -11
_diffrn_reflns_limit_k_max 11
_diffrn_reflns_limit_k_min -11
_diffrn_reflns_limit_l_max 22
_diffrn_reflns_limit_l_min -22
_diffrn_reflns_number 18095
_diffrn_reflns_theta_full 25.00
_diffrn_reflns_theta_max 25.00
_diffrn_reflns_theta_min 3.00
_exptl_absorpt_coefficient_mu 0.077
_exptl_absorpt_correction_T_max 0.9885
_exptl_absorpt_correction_T_min 0.9862
_exptl_absorpt_correction_type multi-scan
_exptl_absorpt_process_details 'SADABS 2007/2 (Sheldrick, G.M., 2007)'
_exptl_crystal_colour colourless
_exptl_crystal_density_diffrn 1.212
_exptl_crystal_density_method 'not measured'
_exptl_crystal_description block
_exptl_crystal_F_000 688
_exptl_crystal_size_max 0.18
_exptl_crystal_size_mid 0.18
_exptl_crystal_size_min 0.15
_refine_diff_density_max 0.210
_refine_diff_density_min -0.246
_refine_diff_density_rms 0.055
_refine_ls_extinction_coef 0.0120(19)
_refine_ls_extinction_expression Fc^*^=kFc[1+0.001xFc^2^\l^3^/sin(2\q)]^-1/4^
_refine_ls_extinction_method SHELXL
_refine_ls_goodness_of_fit_ref 1.039
_refine_ls_hydrogen_treatment constr
_refine_ls_matrix_type full
_refine_ls_number_parameters 222
_refine_ls_number_reflns 3103
_refine_ls_number_restraints 0
_refine_ls_restrained_S_all 1.039
_refine_ls_R_factor_all 0.1063
_refine_ls_R_factor_gt 0.0597
_refine_ls_shift/su_max 0.000
_refine_ls_shift/su_mean 0.000
_refine_ls_structure_factor_coef Fsqd
_refine_ls_weighting_details 'calc w=1/[\s^2^(Fo^2^)+(0.0598P)^2^+0.7376P] where P=(Fo^2^+2Fc^2^)/3'
_refine_ls_weighting_scheme calc
_refine_ls_wR_factor_gt 0.1305
_refine_ls_wR_factor_ref 0.1583
_reflns_number_gt 1967
_reflns_number_total 3103
_reflns_threshold_expression >2\s(I)
_cod_data_source_file c2ob25929j.txt
_cod_data_source_block compound_10
_cod_depositor_comments
;
The following automatic conversions were performed:

'_symmetry_cell_setting' value 'Monoclinic' changed to 'monoclinic'
according to /home/saulius/struct/CIF-dictionaries/cif_core.dic
dictionary named 'cif_core.dic' version 2.4.2 from 2011-04-26.

Automatic conversion script
Id: cif_fix_values 1891 2012-01-12 08:04:46Z andrius 
;
_cod_original_sg_symbol_H-M P21/n
_cod_database_code 7152629

loop_
_symmetry_equiv_pos_as_xyz
'x, y, z'
'-x+1/2, y+1/2, -z+1/2'
'-x, -y, -z'
'x-1/2, -y-1/2, z-1/2'

loop_
_atom_site_label
_atom_site_type_symbol
_atom_site_fract_x
_atom_site_fract_y
_atom_site_fract_z
_atom_site_U_iso_or_equiv
_atom_site_adp_type
_atom_site_occupancy
_atom_site_symmetry_multiplicity
_atom_site_calc_flag
_atom_site_refinement_flags
C1 C 0.0311(3) 0.2863(3) 0.20125(14) 0.0232(6) Uani 1 1 d .
C2 C -0.0199(3) 0.3378(3) 0.25734(15) 0.0295(7) Uani 1 1 d .
H2 H -0.0035 0.4278 0.2727 0.035 Uiso 1 1 calc R
C3 C -0.0995(3) 0.2482(3) 0.29152(16) 0.0334(8) Uani 1 1 d .
H3 H -0.1372 0.2804 0.3309 0.040 Uiso 1 1 calc R
C4 C -0.1244(3) 0.1179(3) 0.27039(16) 0.0328(8) Uani 1 1 d .
H4 H -0.1800 0.0629 0.2944 0.039 Uiso 1 1 calc R
C5 C -0.0677(3) 0.0642(3) 0.21275(15) 0.0271(7) Uani 1 1 d .
C6 C -0.0793(3) -0.0678(3) 0.18447(17) 0.0324(8) Uani 1 1 d .
H6 H -0.1299 -0.1335 0.2049 0.039 Uiso 1 1 calc R
C7 C -0.0177(3) -0.1006(3) 0.12762(17) 0.0310(7) Uani 1 1 d .
H7 H -0.0285 -0.1890 0.1089 0.037 Uiso 1 1 calc R
C8 C 0.0612(3) -0.0079(3) 0.09586(16) 0.0281(7) Uani 1 1 d .
H8 H 0.1046 -0.0340 0.0574 0.034 Uiso 1 1 calc R
C9 C 0.0738(3) 0.1206(3) 0.12186(14) 0.0223(7) Uani 1 1 d .
C10 C 0.0103(3) 0.1540(3) 0.17913(14) 0.0228(6) Uani 1 1 d .
C11 C 0.1374(3) 0.2429(3) 0.09542(14) 0.0220(6) Uani 1 1 d .
H11 H 0.0716 0.2686 0.0481 0.026 Uiso 1 1 calc R
C12 C 0.2557(3) 0.4017(3) 0.20200(17) 0.0343(8) Uani 1 1 d .
H12A H 0.2377 0.4651 0.2386 0.052 Uiso 1 1 calc R
H12B H 0.3115 0.4455 0.1710 0.052 Uiso 1 1 calc R
H12C H 0.3092 0.3251 0.2267 0.052 Uiso 1 1 calc R
C13 C 0.0349(3) 0.4715(3) 0.11628(17) 0.0342(8) Uani 1 1 d .
H13A H -0.0593 0.4418 0.0888 0.051 Uiso 1 1 calc R
H13B H 0.0881 0.5097 0.0824 0.051 Uiso 1 1 calc R
H13C H 0.0230 0.5392 0.1521 0.051 Uiso 1 1 calc R
C14 C 0.2818(3) 0.2335(3) 0.08071(14) 0.0215(6) Uani 1 1 d .
C15 C 0.3027(3) 0.2934(3) 0.01528(15) 0.0238(7) Uani 1 1 d .
C16 C 0.3908(3) 0.1585(3) 0.12807(15) 0.0226(6) Uani 1 1 d .
C17 C 0.4400(3) 0.2644(3) -0.00858(14) 0.0246(7) Uani 1 1 d .
H17A H 0.4626 0.3420 -0.0365 0.030 Uiso 1 1 calc R
H17B H 0.4236 0.1870 -0.0422 0.030 Uiso 1 1 calc R
C18 C 0.5280(3) 0.1287(3) 0.10333(15) 0.0252(7) Uani 1 1 d .
H18A H 0.5165 0.0423 0.0770 0.030 Uiso 1 1 calc R
H18B H 0.6069 0.1184 0.1472 0.030 Uiso 1 1 calc R
C19 C 0.5706(3) 0.2345(3) 0.05378(14) 0.0236(6) Uani 1 1 d .
C20 C 0.6182(3) 0.3612(3) 0.09847(16) 0.0293(7) Uani 1 1 d .
H20A H 0.5392 0.3949 0.1184 0.044 Uiso 1 1 calc R
H20B H 0.6460 0.4292 0.0668 0.044 Uiso 1 1 calc R
H20C H 0.7000 0.3405 0.1387 0.044 Uiso 1 1 calc R
C21 C 0.6938(3) 0.1845(3) 0.02168(15) 0.0300(7) Uani 1 1 d .
H21A H 0.7765 0.1644 0.0615 0.045 Uiso 1 1 calc R
H21B H 0.7196 0.2536 -0.0099 0.045 Uiso 1 1 calc R
H21C H 0.6641 0.1036 -0.0071 0.045 Uiso 1 1 calc R
N1 N 0.1157(2) 0.3548(2) 0.15538(12) 0.0247(6) Uani 1 1 d .
O1 O 0.21052(19) 0.36558(19) -0.02526(10) 0.0303(5) Uani 1 1 d .
O2 O 0.37857(19) 0.11507(19) 0.18894(10) 0.0286(5) Uani 1 1 d .

loop_
_atom_site_aniso_label
_atom_site_aniso_U_11
_atom_site_aniso_U_22
_atom_site_aniso_U_33
_atom_site_aniso_U_23
_atom_site_aniso_U_13
_atom_site_aniso_U_12
C1 0.0200(13) 0.0290(16) 0.0205(14) 0.0019(12) 0.0043(11) 0.0016(12)
C2 0.0264(15) 0.0388(18) 0.0215(15) -0.0032(13) 0.0017(13) 0.0033(13)
C3 0.0284(15) 0.052(2) 0.0207(15) 0.0042(14) 0.0074(13) 0.0107(15)
C4 0.0251(15) 0.047(2) 0.0270(17) 0.0146(15) 0.0069(13) 0.0051(14)
C5 0.0204(14) 0.0333(17) 0.0269(16) 0.0102(13) 0.0040(13) 0.0006(13)
C6 0.0240(15) 0.0302(17) 0.0421(19) 0.0107(14) 0.0057(14) -0.0048(13)
C7 0.0281(16) 0.0252(16) 0.0359(18) -0.0007(13) -0.0006(14) -0.0032(13)
C8 0.0236(14) 0.0260(16) 0.0341(17) -0.0036(13) 0.0053(13) -0.0003(12)
C9 0.0172(13) 0.0274(16) 0.0201(15) 0.0008(12) -0.0006(11) -0.0019(12)
C10 0.0183(13) 0.0273(15) 0.0213(14) 0.0030(12) 0.0014(12) 0.0034(12)
C11 0.0209(13) 0.0267(15) 0.0188(14) -0.0020(12) 0.0053(11) -0.0001(12)
C12 0.0255(15) 0.0398(18) 0.0383(18) -0.0169(15) 0.0085(14) -0.0063(13)
C13 0.0417(18) 0.0261(17) 0.0402(18) 0.0081(14) 0.0205(15) 0.0084(14)
C14 0.0210(14) 0.0238(15) 0.0195(14) 0.0013(11) 0.0043(11) 0.0007(12)
C15 0.0216(14) 0.0226(15) 0.0250(15) -0.0033(12) 0.0009(12) 0.0006(12)
C16 0.0229(14) 0.0208(15) 0.0240(15) -0.0009(12) 0.0051(12) -0.0023(11)
C17 0.0263(14) 0.0291(15) 0.0191(14) 0.0017(12) 0.0064(12) 0.0016(12)
C18 0.0200(13) 0.0286(16) 0.0263(16) 0.0004(12) 0.0036(12) -0.0005(12)
C19 0.0245(14) 0.0256(15) 0.0213(14) 0.0014(12) 0.0066(12) -0.0015(12)
C20 0.0260(15) 0.0295(16) 0.0328(17) -0.0021(13) 0.0076(13) -0.0024(13)
C21 0.0288(15) 0.0364(17) 0.0256(15) -0.0031(13) 0.0074(12) 0.0036(13)
N1 0.0220(12) 0.0248(13) 0.0279(13) -0.0016(10) 0.0070(10) 0.0001(10)
O1 0.0262(10) 0.0348(12) 0.0293(11) 0.0092(9) 0.0055(9) 0.0041(9)
O2 0.0286(11) 0.0347(12) 0.0228(11) 0.0077(9) 0.0064(9) 0.0000(9)

loop_
_atom_type_symbol
_atom_type_description
_atom_type_scat_dispersion_real
_atom_type_scat_dispersion_imag
_atom_type_scat_source
C C 0.0033 0.0016 'International Tables Vol C Tables 4.2.6.8 and 6.1.1.4'
H H 0.0000 0.0000 'International Tables Vol C Tables 4.2.6.8 and 6.1.1.4'
N N 0.0061 0.0033 'International Tables Vol C Tables 4.2.6.8 and 6.1.1.4'
O O 0.0106 0.0060 'International Tables Vol C Tables 4.2.6.8 and 6.1.1.4'

loop_
_geom_angle_atom_site_label_1
_geom_angle_atom_site_label_2
_geom_angle_atom_site_label_3
_geom_angle
C2 C1 C10 122.7(3)
C2 C1 N1 128.1(3)
C10 C1 N1 109.2(2)
C1 C2 C3 115.8(3)
C1 C2 H2 122.1
C3 C2 H2 122.1
C4 C3 C2 123.1(3)
C4 C3 H3 118.4
C2 C3 H3 118.4
C3 C4 C5 120.6(3)
C3 C4 H4 119.7
C5 C4 H4 119.7
C10 C5 C6 115.6(3)
C10 C5 C4 115.7(3)
C6 C5 C4 128.7(3)
C7 C6 C5 120.1(3)
C7 C6 H6 119.9
C5 C6 H6 119.9
C6 C7 C8 122.6(3)
C6 C7 H7 118.7
C8 C7 H7 118.7
C9 C8 C7 118.6(3)
C9 C8 H8 120.7
C7 C8 H8 120.7
C8 C9 C10 118.8(3)
C8 C9 C11 131.1(3)
C10 C9 C11 110.0(2)
C1 C10 C9 113.7(2)
C1 C10 C5 122.0(3)
C9 C10 C5 124.3(3)
C14 C11 C9 118.7(2)
C14 C11 N1 116.4(2)
C9 C11 N1 101.9(2)
C14 C11 H11 106.3
C9 C11 H11 106.3
N1 C11 H11 106.3
N1 C12 H12A 109.5
N1 C12 H12B 109.5
H12A C12 H12B 109.5
N1 C12 H12C 109.5
H12A C12 H12C 109.5
H12B C12 H12C 109.5
N1 C13 H13A 109.5
N1 C13 H13B 109.5
H13A C13 H13B 109.5
N1 C13 H13C 109.5
H13A C13 H13C 109.5
H13B C13 H13C 109.5
C15 C14 C16 122.2(2)
C15 C14 C11 117.2(2)
C16 C14 C11 120.3(2)
O1 C15 C14 123.2(2)
O1 C15 C17 118.2(2)
C14 C15 C17 118.6(2)
O2 C16 C14 123.0(2)
O2 C16 C18 118.5(2)
C14 C16 C18 118.5(2)
C15 C17 C19 115.3(2)
C15 C17 H17A 108.5
C19 C17 H17A 108.5
C15 C17 H17B 108.5
C19 C17 H17B 108.5
H17A C17 H17B 107.5
C16 C18 C19 114.8(2)
C16 C18 H18A 108.6
C19 C18 H18A 108.6
C16 C18 H18B 108.6
C19 C18 H18B 108.6
H18A C18 H18B 107.5
C18 C19 C21 110.6(2)
C18 C19 C20 109.3(2)
C21 C19 C20 109.0(2)
C18 C19 C17 108.2(2)
C21 C19 C17 109.6(2)
C20 C19 C17 110.2(2)
C19 C20 H20A 109.5
C19 C20 H20B 109.5
H20A C20 H20B 109.5
C19 C20 H20C 109.5
H20A C20 H20C 109.5
H20B C20 H20C 109.5
C19 C21 H21A 109.5
C19 C21 H21B 109.5
H21A C21 H21B 109.5
C19 C21 H21C 109.5
H21A C21 H21C 109.5
H21B C21 H21C 109.5
C1 N1 C13 110.7(2)
C1 N1 C12 110.1(2)
C13 N1 C12 109.6(2)
C1 N1 C11 104.80(19)
C13 N1 C11 109.4(2)
C12 N1 C11 112.17(19)

loop_
_geom_bond_atom_site_label_1
_geom_bond_atom_site_label_2
_geom_bond_distance
C1 C2 1.361(4)
C1 C10 1.390(4)
C1 N1 1.481(4)
C2 C3 1.424(4)
C2 H2 0.9500
C3 C4 1.370(4)
C3 H3 0.9500
C4 C5 1.424(4)
C4 H4 0.9500
C5 C10 1.409(4)
C5 C6 1.421(4)
C6 C7 1.373(4)
C6 H6 0.9500
C7 C8 1.414(4)
C7 H7 0.9500
C8 C9 1.374(4)
C8 H8 0.9500
C9 C10 1.392(4)
C9 C11 1.503(4)
C11 C14 1.479(4)
C11 N1 1.636(3)
C11 H11 1.0000
C12 N1 1.504(3)
C12 H12A 0.9800
C12 H12B 0.9800
C12 H12C 0.9800
C13 N1 1.501(3)
C13 H13A 0.9800
C13 H13B 0.9800
C13 H13C 0.9800
C14 C15 1.422(4)
C14 C16 1.424(4)
C15 O1 1.257(3)
C15 C17 1.515(4)
C16 O2 1.253(3)
C16 C18 1.524(4)
C17 C19 1.538(4)
C17 H17A 0.9900
C17 H17B 0.9900
C18 C19 1.527(4)
C18 H18A 0.9900
C18 H18B 0.9900
C19 C21 1.530(4)
C19 C20 1.533(4)
C20 H20A 0.9800
C20 H20B 0.9800
C20 H20C 0.9800
C21 H21A 0.9800
C21 H21B 0.9800
C21 H21C 0.9800
